data_4076482
loop_
_publ_author_name
'Rhinehart, Jennifer L.'
'Manbeck, Kimberly A.'
'Buzak, Sara K.'
'Lippa, Geoffrey M.'
'Brennessel, William W.'
'Goldberg, Karen I.'
'Jones, William D.'

_publ_section_title
;
 Catalytic Arene H/D Exchange with Novel Rhodium and Iridium Complexes
;
_journal_issue 5
_journal_name_full Organometallics
_journal_page_first 1943
_journal_paper_doi 10.1021/om2012419
_journal_volume 31
_journal_year 2012
_chemical_formula_moiety 'C12 H15 Cl3 N4 O2 Rh, C8 H20 N'
_chemical_formula_sum 'C20 H35 Cl3 N5 O2 Rh'
_chemical_formula_weight 586.79
_chemical_name_common Et4N-1
_chemical_name_systematic
; 
 [Rh(bdmpza)Cl3]Et4N 
;
_space_group_IT_number 14
_symmetry_cell_setting monoclinic
_symmetry_space_group_name_Hall '-P 2ybc'
_symmetry_space_group_name_H-M 'P 1 21/c 1'
_atom_sites_solution_hydrogens geom
_atom_sites_solution_primary direct
_atom_sites_solution_secondary difmap
_audit_creation_method SHELXL-97
_cell_angle_alpha 90.00
_cell_angle_beta 100.660(11)
_cell_angle_gamma 90.00
_cell_formula_units_Z 4
_cell_length_a 10.402(8)
_cell_length_b 12.261(10)
_cell_length_c 19.677(15)
_cell_measurement_reflns_used 1243
_cell_measurement_temperature 100.0(1)
_cell_measurement_theta_max 21.55
_cell_measurement_theta_min 2.59
_cell_volume 2466(3)
_computing_cell_refinement 'SAINT (Bruker, 2007)'
_computing_data_collection 'APEX2 (Bruker, 2008)'
_computing_data_reduction 'SAINT (Bruker, 2007)'
_computing_molecular_graphics 'SHELXTL (Sheldrick, 2008)'
_computing_publication_material 'SHELXTL (Sheldrick, 2008)'
_computing_structure_refinement 'SHELXL-97 (Sheldrick, 2008)'
_computing_structure_solution 'SIR97 (Altomare et al., 1999)'
_diffrn_ambient_temperature 100.0(1)
_diffrn_measured_fraction_theta_full 1.000
_diffrn_measured_fraction_theta_max 1.000
_diffrn_measurement_device_type 'Bruker SMART APEX II CCD Platform'
_diffrn_measurement_method 'area detector, \w scans per \f'
_diffrn_radiation_monochromator graphite
_diffrn_radiation_source 'fine-focus sealed tube'
_diffrn_radiation_type MoK\a
_diffrn_radiation_wavelength 0.71073
_diffrn_reflns_av_R_equivalents 0.3145
_diffrn_reflns_av_sigmaI/netI 0.2505
_diffrn_reflns_limit_h_max 12
_diffrn_reflns_limit_h_min -12
_diffrn_reflns_limit_k_max 14
_diffrn_reflns_limit_k_min -14
_diffrn_reflns_limit_l_max 23
_diffrn_reflns_limit_l_min -23
_diffrn_reflns_number 18744
_diffrn_reflns_theta_full 25.03
_diffrn_reflns_theta_max 25.03
_diffrn_reflns_theta_min 1.97
_exptl_absorpt_coefficient_mu 1.044
_exptl_absorpt_correction_T_max 0.9693
_exptl_absorpt_correction_T_min 0.8507
_exptl_absorpt_correction_type multi-scan
_exptl_absorpt_process_details 'SADABS (Sheldrick, 2008)'
_exptl_crystal_colour yellow
_exptl_crystal_density_diffrn 1.580
_exptl_crystal_density_method 'not measured'
_exptl_crystal_description needle
_exptl_crystal_F_000 1208
_exptl_crystal_size_max 0.16
_exptl_crystal_size_mid 0.16
_exptl_crystal_size_min 0.03
_refine_diff_density_max 1.746
_refine_diff_density_min -1.354
_refine_diff_density_rms 0.215
_refine_ls_extinction_method none
_refine_ls_goodness_of_fit_ref 1.219
_refine_ls_hydrogen_treatment constr
_refine_ls_matrix_type full
_refine_ls_number_parameters 175
_refine_ls_number_reflns 4363
_refine_ls_number_restraints 56
_refine_ls_restrained_S_all 1.211
_refine_ls_R_factor_all 0.2489
_refine_ls_R_factor_gt 0.1326
_refine_ls_shift/su_max 0.000
_refine_ls_shift/su_mean 0.000
_refine_ls_structure_factor_coef Fsqd
_refine_ls_weighting_details 'calc w=1/[\s^2^(Fo^2^)+(0.1000P)^2^+0.0000P] where P=(Fo^2^+2Fc^2^)/3'
_refine_ls_weighting_scheme calc
_refine_ls_wR_factor_gt 0.2673
_refine_ls_wR_factor_ref 0.3113
_reflns_number_gt 1994
_reflns_number_total 4363
_reflns_threshold_expression >2sigma(I)
_cod_data_source_file om2012419_si_002.cif
_cod_data_source_block jonjlm15_Et4N-1
_cod_database_code 4076482

loop_
_symmetry_equiv_pos_as_xyz
'x, y, z'
'-x, y+1/2, -z+1/2'
'-x, -y, -z'
'x, -y-1/2, z-1/2'

loop_
_atom_site_label
_atom_site_type_symbol
_atom_site_fract_x
_atom_site_fract_y
_atom_site_fract_z
_atom_site_U_iso_or_equiv
_atom_site_adp_type
_atom_site_occupancy
_atom_site_symmetry_multiplicity
_atom_site_calc_flag
_atom_site_refinement_flags
_atom_site_disorder_assembly
_atom_site_disorder_group
Rh1 Rh 0.82648(16) 0.23515(12) 0.62204(7) 0.0296(5) Uani 1 1 d . . .
Cl1 Cl 0.7843(4) 0.1930(4) 0.7323(2) 0.0294(11) Uani 1 1 d . . .
Cl2 Cl 1.0489(5) 0.1986(4) 0.6521(2) 0.0355(12) Uani 1 1 d . . .
Cl3 Cl 0.7828(5) 0.0557(4) 0.5866(2) 0.0289(11) Uani 1 1 d . . .
N1 N 0.8502(13) 0.2799(11) 0.5235(7) 0.024(3) Uiso 1 1 d . . .
N2 N 0.7833(15) 0.3724(12) 0.5009(8) 0.036(4) Uiso 1 1 d . . .
N3 N 0.8548(13) 0.3956(10) 0.6503(7) 0.018(3) Uiso 1 1 d . . .
N4 N 0.7898(16) 0.4710(13) 0.6062(8) 0.041(4) Uiso 1 1 d . . .
C1 C 0.9108(16) 0.2345(14) 0.4729(9) 0.028(4) Uiso 1 1 d . . .
C2 C 0.8852(18) 0.3122(14) 0.4188(10) 0.033(5) Uiso 1 1 d . . .
H2 H 0.9155 0.3065 0.3763 0.040 Uiso 1 1 calc R . .
C3 C 0.811(2) 0.3970(17) 0.4358(11) 0.046(6) Uiso 1 1 d . . .
C4 C 0.7041(18) 0.4292(15) 0.5413(10) 0.031(5) Uiso 1 1 d . . .
H4 H 0.6610 0.4924 0.5140 0.037 Uiso 1 1 calc R . .
C5 C 0.602(2) 0.3570(16) 0.5607(10) 0.037(5) Uiso 1 1 d . . .
O1 O 0.4815(14) 0.3874(10) 0.5408(7) 0.045(4) Uiso 1 1 d . . .
O2 O 0.6307(12) 0.2710(10) 0.5942(6) 0.036(3) Uiso 1 1 d . . .
C6 C 0.825(2) 0.5749(14) 0.6281(11) 0.036(5) Uiso 1 1 d . . .
C7 C 0.9052(19) 0.5616(16) 0.6858(10) 0.037(5) Uiso 1 1 d . . .
H7 H 0.9460 0.6190 0.7143 0.044 Uiso 1 1 calc R . .
C8 C 0.923(2) 0.4528(16) 0.6998(10) 0.038(5) Uiso 1 1 d . . .
C9 C 0.9847(18) 0.1356(14) 0.4801(9) 0.032(5) Uiso 1 1 d . . .
H9A H 0.9553 0.0889 0.5147 0.048 Uiso 1 1 calc R . .
H9B H 1.0777 0.1525 0.4950 0.048 Uiso 1 1 calc R . .
H9C H 0.9717 0.0975 0.4356 0.048 Uiso 1 1 calc R . .
C10 C 0.771(3) 0.499(2) 0.3973(13) 0.076(8) Uiso 1 1 d . . .
H10A H 0.6782 0.5128 0.3968 0.114 Uiso 1 1 calc R . .
H10B H 0.7857 0.4912 0.3497 0.114 Uiso 1 1 calc R . .
H10C H 0.8233 0.5597 0.4198 0.114 Uiso 1 1 calc R . .
C11 C 0.773(2) 0.6711(16) 0.5823(11) 0.045(5) Uiso 1 1 d . . .
H11A H 0.7888 0.7389 0.6090 0.067 Uiso 1 1 calc R . .
H11B H 0.6785 0.6621 0.5659 0.067 Uiso 1 1 calc R . .
H11C H 0.8173 0.6744 0.5426 0.067 Uiso 1 1 calc R . .
C12 C 1.012(2) 0.4050(17) 0.7647(11) 0.046(6) Uiso 1 1 d . . .
H12A H 0.9613 0.3531 0.7872 0.069 Uiso 1 1 calc R . .
H12B H 1.0436 0.4641 0.7969 0.069 Uiso 1 1 calc R . .
H12C H 1.0861 0.3675 0.7510 0.069 Uiso 1 1 calc R . .
N5 N 0.456(2) 0.5396(18) 0.1898(11) 0.038(6) Uiso 0.50 1 d PD A 1
C13 C 0.594(3) 0.581(5) 0.214(3) 0.059(9) Uiso 0.50 1 d PD A 1
H13A H 0.6483 0.5176 0.2322 0.071 Uiso 0.50 1 calc PR A 1
H13B H 0.6261 0.6063 0.1721 0.071 Uiso 0.50 1 calc PR A 1
C14 C 0.620(4) 0.669(3) 0.266(3) 0.069(11) Uiso 0.50 1 d PD A 1
H14A H 0.7142 0.6831 0.2774 0.104 Uiso 0.50 1 calc PR A 1
H14B H 0.5884 0.6469 0.3079 0.104 Uiso 0.50 1 calc PR A 1
H14C H 0.5744 0.7358 0.2474 0.104 Uiso 0.50 1 calc PR A 1
C15 C 0.370(3) 0.627(3) 0.1519(19) 0.035(5) Uiso 0.50 1 d PD A 1
H15A H 0.3631 0.6885 0.1836 0.042 Uiso 0.50 1 calc PR A 1
H15B H 0.2810 0.5973 0.1357 0.042 Uiso 0.50 1 calc PR A 1
C16 C 0.432(4) 0.670(3) 0.0850(16) 0.035(5) Uiso 0.50 1 d PD A 1
H16A H 0.3750 0.7272 0.0605 0.053 Uiso 0.50 1 calc PR A 1
H16B H 0.4373 0.6094 0.0536 0.053 Uiso 0.50 1 calc PR A 1
H16C H 0.5193 0.7004 0.1014 0.053 Uiso 0.50 1 calc PR A 1
C17 C 0.474(5) 0.445(3) 0.144(2) 0.035(6) Uiso 0.50 1 d PD A 1
H17A H 0.5222 0.3865 0.1730 0.042 Uiso 0.50 1 calc PR A 1
H17B H 0.5286 0.4684 0.1106 0.042 Uiso 0.50 1 calc PR A 1
C18 C 0.343(5) 0.395(4) 0.103(3) 0.061(10) Uiso 0.50 1 d PD A 1
H18A H 0.3637 0.3340 0.0746 0.092 Uiso 0.50 1 calc PR A 1
H18B H 0.2959 0.4513 0.0727 0.092 Uiso 0.50 1 calc PR A 1
H18C H 0.2892 0.3695 0.1353 0.092 Uiso 0.50 1 calc PR A 1
C19 C 0.381(4) 0.513(4) 0.246(2) 0.040(8) Uiso 0.50 1 d PD A 1
H19A H 0.3027 0.4696 0.2272 0.048 Uiso 0.50 1 calc PR A 1
H19B H 0.3529 0.5812 0.2661 0.048 Uiso 0.50 1 calc PR A 1
C20 C 0.482(5) 0.441(4) 0.3079(18) 0.062(11) Uiso 0.50 1 d PD A 1
H20A H 0.4348 0.4213 0.3449 0.093 Uiso 0.50 1 calc PR A 1
H20B H 0.5584 0.4853 0.3270 0.093 Uiso 0.50 1 calc PR A 1
H20C H 0.5105 0.3744 0.2874 0.093 Uiso 0.50 1 calc PR A 1
N5' N 0.448(2) 0.5366(18) 0.1498(11) 0.038(6) Uiso 0.50 1 d PD B 5
C13' C 0.577(4) 0.564(5) 0.195(3) 0.059(9) Uiso 0.50 1 d PD B 5
H13C H 0.6478 0.5545 0.1679 0.071 Uiso 0.50 1 calc PR B 5
H13D H 0.5937 0.5132 0.2345 0.071 Uiso 0.50 1 calc PR B 5
C14' C 0.581(5) 0.688(3) 0.224(2) 0.069(11) Uiso 0.50 1 d PD B 5
H14D H 0.6684 0.7036 0.2504 0.104 Uiso 0.50 1 calc PR B 5
H14E H 0.5160 0.6963 0.2535 0.104 Uiso 0.50 1 calc PR B 5
H14F H 0.5614 0.7387 0.1848 0.104 Uiso 0.50 1 calc PR B 5
C15' C 0.411(4) 0.611(3) 0.0887(16) 0.035(5) Uiso 0.50 1 d PD B 5
H15C H 0.4059 0.6869 0.1058 0.042 Uiso 0.50 1 calc PR B 5
H15D H 0.3226 0.5910 0.0637 0.042 Uiso 0.50 1 calc PR B 5
C16' C 0.509(4) 0.609(3) 0.0358(15) 0.035(5) Uiso 0.50 1 d PD B 5
H16D H 0.4773 0.6588 -0.0027 0.053 Uiso 0.50 1 calc PR B 5
H16E H 0.5139 0.5349 0.0180 0.053 Uiso 0.50 1 calc PR B 5
H16F H 0.5959 0.6324 0.0594 0.053 Uiso 0.50 1 calc PR B 5
C17' C 0.466(5) 0.418(2) 0.133(3) 0.035(6) Uiso 0.50 1 d PD B 5
H17C H 0.4742 0.3757 0.1766 0.042 Uiso 0.50 1 calc PR B 5
H17D H 0.5485 0.4105 0.1159 0.042 Uiso 0.50 1 calc PR B 5
C18' C 0.353(5) 0.368(4) 0.079(3) 0.061(10) Uiso 0.50 1 d PD B 5
H18D H 0.3735 0.2910 0.0710 0.092 Uiso 0.50 1 calc PR B 5
H18E H 0.3444 0.4080 0.0354 0.092 Uiso 0.50 1 calc PR B 5
H18F H 0.2708 0.3717 0.0963 0.092 Uiso 0.50 1 calc PR B 5
C19' C 0.341(3) 0.540(3) 0.1920(19) 0.040(8) Uiso 0.50 1 d PD B 5
H19C H 0.2664 0.4949 0.1694 0.048 Uiso 0.50 1 calc PR B 5
H19D H 0.3105 0.6157 0.1950 0.048 Uiso 0.50 1 calc PR B 5
C20' C 0.398(5) 0.492(5) 0.2709(19) 0.062(11) Uiso 0.50 1 d PD B 5
H20D H 0.3289 0.4946 0.2985 0.093 Uiso 0.50 1 calc PR B 5
H20E H 0.4722 0.5368 0.2931 0.093 Uiso 0.50 1 calc PR B 5
H20F H 0.4273 0.4164 0.2677 0.093 Uiso 0.50 1 calc PR B 5

loop_
_atom_site_aniso_label
_atom_site_aniso_U_11
_atom_site_aniso_U_22
_atom_site_aniso_U_33
_atom_site_aniso_U_23
_atom_site_aniso_U_13
_atom_site_aniso_U_12
Rh1 0.0388(9) 0.0356(9) 0.0144(7) 0.0021(7) 0.0045(6) 0.0037(8)
Cl1 0.032(3) 0.039(3) 0.019(2) 0.0045(19) 0.011(2) 0.000(2)
Cl2 0.035(3) 0.051(3) 0.024(2) 0.005(2) 0.015(2) 0.000(2)
Cl3 0.030(3) 0.040(3) 0.019(2) -0.003(2) 0.011(2) 0.005(2)

loop_
_atom_type_symbol
_atom_type_description
_atom_type_scat_dispersion_real
_atom_type_scat_dispersion_imag
_atom_type_scat_source
C C 0.0033 0.0016 'International Tables Vol C Tables 4.2.6.8 and 6.1.1.4'
H H 0.0000 0.0000 'International Tables Vol C Tables 4.2.6.8 and 6.1.1.4'
N N 0.0061 0.0033 'International Tables Vol C Tables 4.2.6.8 and 6.1.1.4'
O O 0.0106 0.0060 'International Tables Vol C Tables 4.2.6.8 and 6.1.1.4'
Cl Cl 0.1484 0.1585 'International Tables Vol C Tables 4.2.6.8 and 6.1.1.4'
Rh Rh -1.1178 0.9187 'International Tables Vol C Tables 4.2.6.8 and 6.1.1.4'

loop_
_geom_angle_atom_site_label_1
_geom_angle_atom_site_label_2
_geom_angle_atom_site_label_3
_geom_angle
N3 Rh1 O2 87.3(5)
N3 Rh1 N1 87.9(5)
O2 Rh1 N1 88.7(5)
N3 Rh1 Cl2 91.7(4)
O2 Rh1 Cl2 178.6(4)
N1 Rh1 Cl2 90.2(4)
N3 Rh1 Cl3 176.8(4)
O2 Rh1 Cl3 89.6(4)
N1 Rh1 Cl3 91.2(4)
Cl2 Rh1 Cl3 91.38(18)
N3 Rh1 Cl1 90.2(4)
O2 Rh1 Cl1 87.0(4)
N1 Rh1 Cl1 175.4(4)
Cl2 Rh1 Cl1 94.00(16)
Cl3 Rh1 Cl1 90.54(16)
N2 N1 C1 111.9(14)
N2 N1 Rh1 112.5(10)
C1 N1 Rh1 135.4(11)
N1 N2 C3 107.5(15)
N1 N2 C4 122.5(15)
C3 N2 C4 130.0(16)
C8 N3 N4 104.5(14)
C8 N3 Rh1 138.8(13)
N4 N3 Rh1 116.7(11)
N3 N4 C6 111.0(16)
N3 N4 C4 117.2(14)
C6 N4 C4 131.6(17)
N1 C1 C2 102.8(15)
N1 C1 C9 125.2(16)
C2 C1 C9 131.9(16)
C3 C2 C1 111.2(18)
C3 C2 H2 124.4
C1 C2 H2 124.4
C2 C3 N2 106.3(18)
C2 C3 C10 129(2)
N2 C3 C10 125(2)
N2 C4 C5 111.5(15)
N2 C4 N4 109.0(15)
C5 C4 N4 109.0(15)
N2 C4 H4 109.1
C5 C4 H4 109.1
N4 C4 H4 109.1
O2 C5 O1 121.9(18)
O2 C5 C4 121.5(18)
O1 C5 C4 116.7(17)
C5 O2 Rh1 116.8(12)
C7 C6 N4 104.5(17)
C7 C6 C11 136.2(19)
N4 C6 C11 119.2(18)
C6 C7 C8 110.1(19)
C6 C7 H7 125.0
C8 C7 H7 125.0
N3 C8 C7 109.9(18)
N3 C8 C12 125.0(17)
C7 C8 C12 125.1(19)
C1 C9 H9A 109.5
C1 C9 H9B 109.5
H9A C9 H9B 109.5
C1 C9 H9C 109.5
H9A C9 H9C 109.5
H9B C9 H9C 109.5
C3 C10 H10A 109.5
C3 C10 H10B 109.5
H10A C10 H10B 109.5
C3 C10 H10C 109.5
H10A C10 H10C 109.5
H10B C10 H10C 109.5
C6 C11 H11A 109.5
C6 C11 H11B 109.5
H11A C11 H11B 109.5
C6 C11 H11C 109.5
H11A C11 H11C 109.5
H11B C11 H11C 109.5
C8 C12 H12A 109.5
C8 C12 H12B 109.5
H12A C12 H12B 109.5
C8 C12 H12C 109.5
H12A C12 H12C 109.5
H12B C12 H12C 109.5
C17 N5 C19 114(3)
C17 N5 C15 112(3)
C19 N5 C15 100(3)
C17 N5 C13 104(3)
C19 N5 C13 116(3)
C15 N5 C13 111(3)
C14 C13 N5 120(4)
C14 C13 H13A 107.3
N5 C13 H13A 107.3
C14 C13 H13B 107.3
N5 C13 H13B 107.3
H13A C13 H13B 106.9
C13 C14 H14A 109.5
C13 C14 H14B 109.5
H14A C14 H14B 109.5
C13 C14 H14C 109.5
H14A C14 H14C 109.5
H14B C14 H14C 109.5
N5 C15 C16 110(2)
N5 C15 H15A 109.7
C16 C15 H15A 109.7
N5 C15 H15B 109.7
C16 C15 H15B 109.7
H15A C15 H15B 108.2
C15 C16 H16A 109.5
C15 C16 H16B 109.5
H16A C16 H16B 109.5
C15 C16 H16C 109.5
H16A C16 H16C 109.5
H16B C16 H16C 109.5
N5 C17 C18 115(3)
N5 C17 H17A 108.5
C18 C17 H17A 108.5
N5 C17 H17B 108.5
C18 C17 H17B 108.5
H17A C17 H17B 107.5
C17 C18 H18A 109.5
C17 C18 H18B 109.5
H18A C18 H18B 109.5
C17 C18 H18C 109.5
H18A C18 H18C 109.5
H18B C18 H18C 109.5
N5 C19 C20 108(3)
N5 C19 H19A 110.2
C20 C19 H19A 110.2
N5 C19 H19B 110.2
C20 C19 H19B 110.2
H19A C19 H19B 108.5
C19 C20 H20A 109.5
C19 C20 H20B 109.5
H20A C20 H20B 109.5
C19 C20 H20C 109.5
H20A C20 H20C 109.5
H20B C20 H20C 109.5
C19' N5' C13' 110(3)
C19' N5' C15' 109(3)
C13' N5' C15' 114(3)
C19' N5' C17' 106(3)
C13' N5' C17' 102(3)
C15' N5' C17' 116(3)
N5' C13' C14' 112(4)
N5' C13' H13C 109.1
C14' C13' H13C 109.1
N5' C13' H13D 109.1
C14' C13' H13D 109.1
H13C C13' H13D 107.9
C13' C14' H14D 109.5
C13' C14' H14E 109.5
H14D C14' H14E 109.5
C13' C14' H14F 109.5
H14D C14' H14F 109.5
H14E C14' H14F 109.5
N5' C15' C16' 114(3)
N5' C15' H15C 108.6
C16' C15' H15C 108.6
N5' C15' H15D 108.6
C16' C15' H15D 108.6
H15C C15' H15D 107.6
C15' C16' H16D 109.5
C15' C16' H16E 109.5
H16D C16' H16E 109.5
C15' C16' H16F 109.5
H16D C16' H16F 109.5
H16E C16' H16F 109.5
N5' C17' C18' 115(4)
N5' C17' H17C 108.5
C18' C17' H17C 108.5
N5' C17' H17D 108.5
C18' C17' H17D 108.5
H17C C17' H17D 107.5
C17' C18' H18D 109.5
C17' C18' H18E 109.5
H18D C18' H18E 109.5
C17' C18' H18F 109.5
H18D C18' H18F 109.5
H18E C18' H18F 109.5
N5' C19' C20' 110(3)
N5' C19' H19C 109.8
C20' C19' H19C 109.8
N5' C19' H19D 109.8
C20' C19' H19D 109.8
H19C C19' H19D 108.2
C19' C20' H20D 109.5
C19' C20' H20E 109.5
H20D C20' H20E 109.5
C19' C20' H20F 109.5
H20D C20' H20F 109.5
H20E C20' H20F 109.5

loop_
_geom_bond_atom_site_label_1
_geom_bond_atom_site_label_2
_geom_bond_distance
Rh1 N3 2.051(13)
Rh1 O2 2.057(12)
Rh1 N1 2.074(13)
Rh1 Cl2 2.323(5)
Rh1 Cl3 2.328(5)
Rh1 Cl1 2.350(5)
N1 N2 1.362(19)
N1 C1 1.39(2)
N2 C3 1.39(3)
N2 C4 1.43(2)
N3 C8 1.30(2)
N3 N4 1.360(19)
N4 C6 1.37(2)
N4 C4 1.51(2)
C1 C2 1.42(2)
C1 C9 1.43(2)
C2 C3 1.37(3)
C2 H2 0.9500
C3 C10 1.48(3)
C4 C5 1.49(3)
C4 H4 1.0000
C5 O2 1.25(2)
C5 O1 1.29(2)
C6 C7 1.29(2)
C6 C11 1.52(3)
C7 C8 1.37(3)
C7 H7 0.9500
C8 C12 1.54(3)
C9 H9A 0.9800
C9 H9B 0.9800
C9 H9C 0.9800
C10 H10A 0.9800
C10 H10B 0.9800
C10 H10C 0.9800
C11 H11A 0.9800
C11 H11B 0.9800
C11 H11C 0.9800
C12 H12A 0.9800
C12 H12B 0.9800
C12 H12C 0.9800
N5 C17 1.503(14)
N5 C19 1.504(14)
N5 C15 1.505(14)
N5 C13 1.506(14)
C13 C14 1.48(6)
C13 H13A 0.9900
C13 H13B 0.9900
C14 H14A 0.9800
C14 H14B 0.9800
C14 H14C 0.9800
C15 C16 1.66(4)
C15 H15A 0.9900
C15 H15B 0.9900
C16 H16A 0.9800
C16 H16B 0.9800
C16 H16C 0.9800
C17 C18 1.57(6)
C17 H17A 0.9900
C17 H17B 0.9900
C18 H18A 0.9800
C18 H18B 0.9800
C18 H18C 0.9800
C19 C20 1.70(5)
C19 H19A 0.9900
C19 H19B 0.9900
C20 H20A 0.9800
C20 H20B 0.9800
C20 H20C 0.9800
N5' C19' 1.504(14)
N5' C13' 1.505(14)
N5' C15' 1.505(14)
N5' C17' 1.505(14)
C13' C14' 1.62(7)
C13' H13C 0.9900
C13' H13D 0.9900
C14' H14D 0.9800
C14' H14E 0.9800
C14' H14F 0.9800
C15' C16' 1.59(4)
C15' H15C 0.9900
C15' H15D 0.9900
C16' H16D 0.9800
C16' H16E 0.9800
C16' H16F 0.9800
C17' C18' 1.56(6)
C17' H17C 0.9900
C17' H17D 0.9900
C18' H18D 0.9800
C18' H18E 0.9800
C18' H18F 0.9800
C19' C20' 1.66(5)
C19' H19C 0.9900
C19' H19D 0.9900
C20' H20D 0.9800
C20' H20E 0.9800
C20' H20F 0.9800

loop_
_geom_torsion_atom_site_label_1
_geom_torsion_atom_site_label_2
_geom_torsion_atom_site_label_3
_geom_torsion_atom_site_label_4
_geom_torsion
N3 Rh1 N1 N2 -44.6(11)
O2 Rh1 N1 N2 42.8(11)
Cl2 Rh1 N1 N2 -136.3(11)
Cl3 Rh1 N1 N2 132.4(11)
Cl1 Rh1 N1 N2 21(6)
N3 Rh1 N1 C1 140.7(16)
O2 Rh1 N1 C1 -131.9(16)
Cl2 Rh1 N1 C1 49.0(15)
Cl3 Rh1 N1 C1 -42.4(15)
Cl1 Rh1 N1 C1 -154(4)
C1 N1 N2 C3 -6(2)
Rh1 N1 N2 C3 177.6(12)
C1 N1 N2 C4 174.8(15)
Rh1 N1 N2 C4 -1(2)
O2 Rh1 N3 C8 139.0(19)
N1 Rh1 N3 C8 -132.2(19)
Cl2 Rh1 N3 C8 -42.1(19)
Cl3 Rh1 N3 C8 154(6)
Cl1 Rh1 N3 C8 51.9(19)
O2 Rh1 N3 N4 -43.7(12)
N1 Rh1 N3 N4 45.1(12)
Cl2 Rh1 N3 N4 135.3(12)
Cl3 Rh1 N3 N4 -28(8)
Cl1 Rh1 N3 N4 -130.7(12)
C8 N3 N4 C6 3(2)
Rh1 N3 N4 C6 -175.1(12)
C8 N3 N4 C4 178.2(16)
Rh1 N3 N4 C4 0.0(19)
N2 N1 C1 C2 4.9(18)
Rh1 N1 C1 C2 179.7(13)
N2 N1 C1 C9 -177.9(17)
Rh1 N1 C1 C9 -3(3)
N1 C1 C2 C3 -2(2)
C9 C1 C2 C3 -178.5(19)
C1 C2 C3 N2 -2(2)
C1 C2 C3 C10 174(2)
N1 N2 C3 C2 5(2)
C4 N2 C3 C2 -176.2(18)
N1 N2 C3 C10 -172(2)
C4 N2 C3 C10 7(3)
N1 N2 C4 C5 -57(2)
C3 N2 C4 C5 125(2)
N1 N2 C4 N4 64(2)
C3 N2 C4 N4 -115(2)
N3 N4 C4 N2 -62(2)
C6 N4 C4 N2 112(2)
N3 N4 C4 C5 60(2)
C6 N4 C4 C5 -126(2)
N2 C4 C5 O2 58(2)
N4 C4 C5 O2 -62(2)
N2 C4 C5 O1 -121.3(19)
N4 C4 C5 O1 118.3(19)
O1 C5 O2 Rh1 -179.8(14)
C4 C5 O2 Rh1 1(2)
N3 Rh1 O2 C5 44.4(13)
N1 Rh1 O2 C5 -43.6(13)
Cl2 Rh1 O2 C5 -2(16)
Cl3 Rh1 O2 C5 -134.7(13)
Cl1 Rh1 O2 C5 134.7(13)
N3 N4 C6 C7 -3(2)
C4 N4 C6 C7 -176.8(18)
N3 N4 C6 C11 174.4(16)
C4 N4 C6 C11 0(3)
N4 C6 C7 C8 1(2)
C11 C6 C7 C8 -175(2)
N4 N3 C8 C7 -2(2)
Rh1 N3 C8 C7 175.3(14)
N4 N3 C8 C12 178.0(18)
Rh1 N3 C8 C12 -4(3)
C6 C7 C8 N3 1(2)
C6 C7 C8 C12 -179.6(19)
C17 N5 C13 C14 -174(5)
C19 N5 C13 C14 -48(7)
C15 N5 C13 C14 65(6)
C17 N5 C15 C16 -58(4)
C19 N5 C15 C16 -179(3)
C13 N5 C15 C16 58(4)
C19 N5 C17 C18 62(5)
C15 N5 C17 C18 -51(5)
C13 N5 C17 C18 -171(4)
C17 N5 C19 C20 75(4)
C15 N5 C19 C20 -165(3)
C13 N5 C19 C20 -45(5)
C19' N5' C13' C14' -65(5)
C15' N5' C13' C14' 57(5)
C17' N5' C13' C14' -177(4)
C19' N5' C15' C16' -175(3)
C13' N5' C15' C16' 62(4)
C17' N5' C15' C16' -56(4)
C19' N5' C17' C18' 72(5)
C13' N5' C17' C18' -173(4)
C15' N5' C17' C18' -48(5)
C13' N5' C19' C20' -37(4)
C15' N5' C19' C20' -162(3)
C17' N5' C19' C20' 73(4)
